data_4025070
loop_
_publ_author_name
'Aaron D. Finke'
'Eric C. Elleby'
'Michael J. Boyd'
'Haim Weissman'
'Jeffrey S. Moore'

_publ_contact_author
; 
Scott R. Wilson 
University of Illinois 
School of Chemical Sciences, Box 59-1 
505 South Mathews Avenue 
Urbana, Illinois  61801 
USA 
;
_publ_contact_author_email srwilson@uiuc.edu
_publ_contact_author_fax '1  217 244 8068'
_publ_contact_author_phone '1  217 244 1708'
_publ_section_title
;
Zinc Chloride-Promoted Aryl Bromide-Alkyne Cross-Coupling Reactions at
Room Temperature
;
_journal_name_full 'Journal of Organic Chemistry'
_journal_page_first 8897
_journal_page_last 8900
_journal_paper_doi 10.1021/jo902015w
_journal_volume 74
_journal_year 2009
_chemical_formula_moiety 'C28 H61 Cl P2 Pd2'
_chemical_formula_sum 'C28 H61 Cl P2 Pd2'
_chemical_formula_weight 707.96
_chemical_name_systematic
; 
? 
;
_space_group_IT_number 14
_symmetry_cell_setting monoclinic
_symmetry_space_group_name_Hall '-P 2yn'
_symmetry_space_group_name_H-M 'P 1 21/n 1'
_atom_sites_solution_hydrogens geom
_atom_sites_solution_primary direct
_atom_sites_solution_secondary difmap
_audit_creation_method SHELXL-97
_audit_update_record
; 
2004-10-27   text and data added, srw 
;
_cell_angle_alpha 90.00
_cell_angle_beta 94.240(6)
_cell_angle_gamma 90.00
_cell_formula_units_Z 4
_cell_length_a 8.801(3)
_cell_length_b 27.259(9)
_cell_length_c 13.646(5)
_cell_measurement_reflns_used 815
_cell_measurement_temperature 193(2)
_cell_measurement_theta_max 21.63
_cell_measurement_theta_min 2.44
_cell_volume 3264.7(19)
_computing_cell_refinement 'SAINT V6.22 (Bruker, 2001)'
_computing_data_collection 'SMART V5.625 (Bruker, 2001)'
_computing_data_reduction 'SAINT V6.22 (Bruker, 2001)'
_computing_molecular_graphics 'SHELXTL V6.12 (Bruker, 2001)'
_computing_publication_material 'CIFTAB (Sheldrick, 2001)'
_computing_structure_refinement 'SHELXTL V6.12 (Bruker, 2001)'
_computing_structure_solution 'SHELXTL V6.12 (Bruker, 2001)'
_diffrn_ambient_temperature 193(2)
_diffrn_measured_fraction_theta_full 0.998
_diffrn_measured_fraction_theta_max 0.998
_diffrn_measurement_device 'Siemens Platform/CCD'
_diffrn_measurement_method 'profile data from \w scans'
_diffrn_radiation_monochromator graphite
_diffrn_radiation_source 'normal-focus sealed tube'
_diffrn_radiation_type MoK\a
_diffrn_radiation_wavelength 0.71073
_diffrn_radiation_wavelength_id g01das
_diffrn_reflns_av_R_equivalents 0.0991
_diffrn_reflns_av_sigmaI/netI 0.0932
_diffrn_reflns_limit_h_max 10
_diffrn_reflns_limit_h_min -10
_diffrn_reflns_limit_k_max 32
_diffrn_reflns_limit_k_min -32
_diffrn_reflns_limit_l_max 16
_diffrn_reflns_limit_l_min -16
_diffrn_reflns_number 27885
_diffrn_reflns_theta_full 25.39
_diffrn_reflns_theta_max 25.39
_diffrn_reflns_theta_min 1.67
_diffrn_standards_decay_% 1.0
_diffrn_standards_interval_time 643
_diffrn_standards_number 180
_exptl_absorpt_coefficient_mu 1.296
_exptl_absorpt_correction_T_max 0.9556
_exptl_absorpt_correction_T_min 0.7729
_exptl_absorpt_correction_type integration
_exptl_absorpt_process_details '(Bruker, 2001)'
_exptl_crystal_colour yellow
_exptl_crystal_density_diffrn 1.440
_exptl_crystal_density_meas ?
_exptl_crystal_description needle
_exptl_crystal_F_000 1472
_exptl_crystal_id g01das
_exptl_crystal_preparation
; 
The data crystal was mounted using oil (Parantone-N, Exxon) to a 
0.3 mm cryo-loop (Hampton Research) with the (0 1 0) scattering planes 
roughly normal to the spindle axis. 
;
_exptl_crystal_size_max 0.26
_exptl_crystal_size_mid 0.06
_exptl_crystal_size_min 0.04
_refine_diff_density_max 0.672
_refine_diff_density_min -0.529
_refine_diff_density_rms 0.123
_refine_ls_extinction_method none
_refine_ls_goodness_of_fit_ref 1.119
_refine_ls_hydrogen_treatment noref
_refine_ls_matrix_type full
_refine_ls_number_parameters 329
_refine_ls_number_reflns 6003
_refine_ls_number_restraints 0
_refine_ls_restrained_S_all 1.119
_refine_ls_R_factor_all 0.0994
_refine_ls_R_factor_gt 0.0476
_refine_ls_shift/su_max 0.001
_refine_ls_shift/su_mean 0.000
_refine_ls_structure_factor_coef Fsqd
_refine_ls_weighting_details 'calc w=1/[\s^2^(Fo^2^)+(0.0200P)^2^+0.0000P] where P=(Fo^2^+2Fc^2^)/3'
_refine_ls_weighting_scheme calc
_refine_ls_wR_factor_gt 0.0677
_refine_ls_wR_factor_ref 0.0754
_reflns_number_gt 3809
_reflns_number_total 6003
_reflns_threshold_expression >2sigma(I)
_cod_data_source_file jo902015w_si_002.cif
_cod_data_source_block g01das
_cod_depositor_comments
;
The following automatic conversions were performed:
'_symmetry_cell_setting' value 'Monoclinic' changed to 'monoclinic'
according to '/home/saulius/struct/CIF-dictionaries/cif_core.dic'
dictionary named 'cif_core.dic' version 2.4.1 from 2010-06-29.

Automatic conversion script
Id: cif_fix_enum 1527 2010-12-29 10:47:43Z saulius 
;
_cod_original_sg_symbol_Hall '-P 2yn '
_cod_original_sg_symbol_H-M 'P 21/n  '
_cod_database_code 4025070

loop_
_symmetry_equiv_pos_as_xyz
'x, y, z'
'-x+1/2, y+1/2, -z+1/2'
'-x, -y, -z'
'x-1/2, -y-1/2, z-1/2'

loop_
_atom_site_label
_atom_site_type_symbol
_atom_site_fract_x
_atom_site_fract_y
_atom_site_fract_z
_atom_site_U_iso_or_equiv
_atom_site_adp_type
_atom_site_occupancy
_atom_site_symmetry_multiplicity
_atom_site_calc_flag
_atom_site_refinement_flags
_atom_site_disorder_assembly
_atom_site_disorder_group
C1 C 0.5833(7) 0.0545(2) 0.4427(5) 0.0375(17) Uani 1 1 d . . .
H1A H 0.517(6) 0.0411(18) 0.395(4) 0.045 Uiso 1 1 d . . .
H1B H 0.636(6) 0.0304(18) 0.487(4) 0.045 Uiso 1 1 d . . .
C2 C 0.5486(6) 0.0981(2) 0.4917(4) 0.0303(14) Uani 1 1 d . . .
C3 C 0.6063(7) 0.1090(2) 0.5893(4) 0.0307(15) Uani 1 1 d . . .
H3A H 0.664(5) 0.0849(16) 0.631(3) 0.037 Uiso 1 1 d . . .
H3B H 0.552(5) 0.1315(17) 0.627(3) 0.037 Uiso 1 1 d . . .
C4 C 0.4170(6) 0.1284(2) 0.4467(4) 0.0493(18) Uani 1 1 d . . .
H4A H 0.3213 0.1163 0.4701 0.074 Uiso 1 1 calc R . .
H4B H 0.4131 0.1258 0.3750 0.074 Uiso 1 1 calc R . .
H4C H 0.4314 0.1628 0.4660 0.074 Uiso 1 1 calc R . .
C5 C 0.6930(6) -0.0132(2) 0.2183(4) 0.0383(16) Uani 1 1 d . . .
C6 C 0.5211(7) -0.0024(2) 0.2138(5) 0.070(2) Uani 1 1 d . . .
H6A H 0.4675 -0.0306 0.2394 0.105 Uiso 1 1 calc R . .
H6B H 0.4834 0.0037 0.1455 0.105 Uiso 1 1 calc R . .
H6C H 0.5029 0.0267 0.2535 0.105 Uiso 1 1 calc R . .
C7 C 0.7266(7) -0.0466(2) 0.3101(5) 0.060(2) Uani 1 1 d . . .
H7A H 0.6602 -0.0754 0.3048 0.090 Uiso 1 1 calc R . .
H7B H 0.7075 -0.0282 0.3697 0.090 Uiso 1 1 calc R . .
H7C H 0.8334 -0.0571 0.3135 0.090 Uiso 1 1 calc R . .
C8 C 0.7260(7) -0.0435(2) 0.1268(4) 0.0528(19) Uani 1 1 d . . .
H8A H 0.8347 -0.0517 0.1294 0.079 Uiso 1 1 calc R . .
H8B H 0.6982 -0.0244 0.0674 0.079 Uiso 1 1 calc R . .
H8C H 0.6660 -0.0739 0.1255 0.079 Uiso 1 1 calc R . .
C9 C 1.0145(6) 0.0287(2) 0.2704(4) 0.0322(14) Uani 1 1 d . . .
C10 C 1.1168(6) 0.0738(2) 0.2579(5) 0.0535(19) Uani 1 1 d . . .
H10A H 1.2224 0.0656 0.2797 0.080 Uiso 1 1 calc R . .
H10B H 1.0820 0.1010 0.2976 0.080 Uiso 1 1 calc R . .
H10C H 1.1112 0.0835 0.1886 0.080 Uiso 1 1 calc R . .
C11 C 1.0373(7) 0.0179(2) 0.3811(4) 0.065(2) Uani 1 1 d . . .
H11A H 0.9786 -0.0113 0.3965 0.098 Uiso 1 1 calc R . .
H11B H 1.0023 0.0460 0.4181 0.098 Uiso 1 1 calc R . .
H11C H 1.1457 0.0121 0.3993 0.098 Uiso 1 1 calc R . .
C12 C 1.0783(6) -0.0140(2) 0.2144(4) 0.0506(18) Uani 1 1 d . . .
H12A H 1.0726 -0.0062 0.1441 0.076 Uiso 1 1 calc R . .
H12B H 1.0186 -0.0436 0.2250 0.076 Uiso 1 1 calc R . .
H12C H 1.1848 -0.0196 0.2380 0.076 Uiso 1 1 calc R . .
C13 C 0.7937(7) 0.08155(19) 0.1220(4) 0.0396(17) Uani 1 1 d . . .
C14 C 0.6274(8) 0.0843(2) 0.0815(5) 0.079(2) Uani 1 1 d . . .
H14A H 0.6168 0.1092 0.0296 0.118 Uiso 1 1 calc R . .
H14B H 0.5633 0.0932 0.1345 0.118 Uiso 1 1 calc R . .
H14C H 0.5954 0.0524 0.0544 0.118 Uiso 1 1 calc R . .
C15 C 0.8401(8) 0.1345(2) 0.1388(4) 0.057(2) Uani 1 1 d . . .
H15A H 0.9468 0.1360 0.1647 0.085 Uiso 1 1 calc R . .
H15B H 0.7755 0.1495 0.1861 0.085 Uiso 1 1 calc R . .
H15C H 0.8280 0.1525 0.0765 0.085 Uiso 1 1 calc R . .
C16 C 0.8827(8) 0.0603(2) 0.0379(4) 0.067(2) Uani 1 1 d . . .
H16A H 0.8483 0.0267 0.0235 0.100 Uiso 1 1 calc R . .
H16B H 0.9919 0.0601 0.0581 0.100 Uiso 1 1 calc R . .
H16C H 0.8642 0.0806 -0.0209 0.100 Uiso 1 1 calc R . .
C17 C 0.7264(6) 0.20657(19) 0.7698(4) 0.0259(13) Uani 1 1 d . . .
C18 C 0.7257(6) 0.15332(19) 0.8083(4) 0.0388(15) Uani 1 1 d . . .
H18A H 0.8192 0.1472 0.8501 0.058 Uiso 1 1 calc R . .
H18B H 0.7205 0.1305 0.7526 0.058 Uiso 1 1 calc R . .
H18C H 0.6370 0.1484 0.8466 0.058 Uiso 1 1 calc R . .
C19 C 0.5582(6) 0.2208(2) 0.7434(4) 0.0443(17) Uani 1 1 d . . .
H19A H 0.4975 0.2130 0.7988 0.066 Uiso 1 1 calc R . .
H19B H 0.5190 0.2022 0.6853 0.066 Uiso 1 1 calc R . .
H19C H 0.5515 0.2560 0.7293 0.066 Uiso 1 1 calc R . .
C20 C 0.7846(6) 0.2392(2) 0.8568(4) 0.0416(16) Uani 1 1 d . . .
H20A H 0.7867 0.2735 0.8353 0.062 Uiso 1 1 calc R . .
H20B H 0.8876 0.2289 0.8803 0.062 Uiso 1 1 calc R . .
H20C H 0.7164 0.2360 0.9101 0.062 Uiso 1 1 calc R . .
C21 C 1.0453(6) 0.20593(18) 0.6946(4) 0.0269(13) Uani 1 1 d . . .
C22 C 1.1329(6) 0.1914(2) 0.6050(4) 0.0467(17) Uani 1 1 d . . .
H22A H 1.2410 0.1870 0.6258 0.070 Uiso 1 1 calc R . .
H22B H 1.1219 0.2174 0.5553 0.070 Uiso 1 1 calc R . .
H22C H 1.0915 0.1607 0.5771 0.070 Uiso 1 1 calc R . .
C23 C 1.0728(6) 0.16395(19) 0.7676(4) 0.0478(18) Uani 1 1 d . . .
H23A H 1.0143 0.1351 0.7440 0.072 Uiso 1 1 calc R . .
H23B H 1.0401 0.1739 0.8318 0.072 Uiso 1 1 calc R . .
H23C H 1.1815 0.1558 0.7739 0.072 Uiso 1 1 calc R . .
C24 C 1.1173(6) 0.25230(18) 0.7408(4) 0.0403(16) Uani 1 1 d . . .
H24A H 1.2233 0.2455 0.7640 0.060 Uiso 1 1 calc R . .
H24B H 1.0603 0.2625 0.7963 0.060 Uiso 1 1 calc R . .
H24C H 1.1146 0.2786 0.6916 0.060 Uiso 1 1 calc R . .
C25 C 0.7945(6) 0.27225(18) 0.5947(4) 0.0311(14) Uani 1 1 d . . .
C26 C 0.6413(7) 0.2697(2) 0.5347(4) 0.0515(19) Uani 1 1 d . . .
H26A H 0.6262 0.2997 0.4955 0.077 Uiso 1 1 calc R . .
H26B H 0.5593 0.2666 0.5791 0.077 Uiso 1 1 calc R . .
H26C H 0.6400 0.2412 0.4908 0.077 Uiso 1 1 calc R . .
C27 C 0.9122(7) 0.28328(19) 0.5207(4) 0.0452(17) Uani 1 1 d . . .
H27A H 0.9141 0.2563 0.4733 0.068 Uiso 1 1 calc R . .
H27B H 1.0131 0.2868 0.5555 0.068 Uiso 1 1 calc R . .
H27C H 0.8848 0.3138 0.4859 0.068 Uiso 1 1 calc R . .
C28 C 0.7941(7) 0.31702(18) 0.6650(4) 0.0440(17) Uani 1 1 d . . .
H28A H 0.7804 0.3472 0.6264 0.066 Uiso 1 1 calc R . .
H28B H 0.8912 0.3184 0.7050 0.066 Uiso 1 1 calc R . .
H28C H 0.7103 0.3137 0.7081 0.066 Uiso 1 1 calc R . .
Cl1 Cl 0.90527(16) 0.16670(5) 0.38634(10) 0.0374(4) Uani 1 1 d . . .
P1 P 0.80705(16) 0.04594(5) 0.24226(10) 0.0232(4) Uani 1 1 d . . .
P2 P 0.83382(16) 0.20951(5) 0.65400(10) 0.0223(3) Uani 1 1 d . . .
Pd1 Pd 0.74328(5) 0.094501(14) 0.37423(3) 0.02494(12) Uani 1 1 d . . .
Pd2 Pd 0.76634(5) 0.152790(14) 0.53055(3) 0.02385(12) Uani 1 1 d . . .

loop_
_atom_site_aniso_label
_atom_site_aniso_U_11
_atom_site_aniso_U_22
_atom_site_aniso_U_33
_atom_site_aniso_U_23
_atom_site_aniso_U_13
_atom_site_aniso_U_12
C1 0.046(5) 0.033(4) 0.035(4) -0.010(3) 0.014(3) -0.015(3)
C2 0.033(4) 0.036(3) 0.023(3) 0.001(3) 0.009(3) -0.011(3)
C3 0.028(4) 0.043(4) 0.021(4) 0.000(3) 0.006(3) -0.007(3)
C4 0.030(4) 0.066(4) 0.052(5) -0.012(4) 0.002(3) 0.000(3)
C5 0.033(4) 0.043(4) 0.041(4) -0.016(3) 0.018(3) -0.012(3)
C6 0.029(4) 0.087(6) 0.095(6) -0.035(5) 0.007(4) -0.021(4)
C7 0.071(5) 0.027(4) 0.085(6) -0.001(4) 0.032(4) -0.010(3)
C8 0.052(5) 0.045(4) 0.062(5) -0.026(4) 0.007(4) -0.019(3)
C9 0.026(4) 0.043(4) 0.028(4) -0.007(3) 0.000(3) 0.000(3)
C10 0.033(4) 0.054(4) 0.074(5) -0.013(4) 0.003(4) -0.006(3)
C11 0.049(5) 0.083(5) 0.061(5) 0.010(4) -0.015(4) 0.017(4)
C12 0.043(4) 0.043(4) 0.066(5) -0.010(3) 0.005(4) 0.011(3)
C13 0.062(5) 0.030(4) 0.027(4) 0.004(3) -0.001(3) 0.015(3)
C14 0.078(6) 0.082(6) 0.072(6) 0.009(4) -0.020(5) 0.032(5)
C15 0.100(6) 0.042(4) 0.030(4) 0.009(3) 0.009(4) 0.015(4)
C16 0.126(7) 0.045(4) 0.032(4) 0.006(3) 0.031(4) 0.026(4)
C17 0.021(3) 0.038(3) 0.018(3) -0.003(3) 0.003(3) -0.006(3)
C18 0.045(4) 0.052(4) 0.021(3) 0.005(3) 0.010(3) -0.012(3)
C19 0.029(4) 0.066(4) 0.039(4) -0.014(3) 0.009(3) 0.000(3)
C20 0.033(4) 0.064(4) 0.028(4) -0.005(3) 0.008(3) -0.004(3)
C21 0.016(3) 0.030(3) 0.034(4) -0.005(3) 0.002(3) 0.000(3)
C22 0.018(3) 0.062(4) 0.060(5) -0.017(4) 0.006(3) 0.001(3)
C23 0.040(4) 0.048(4) 0.052(4) -0.013(3) -0.018(3) 0.016(3)
C24 0.032(4) 0.049(4) 0.040(4) -0.013(3) -0.003(3) -0.007(3)
C25 0.039(4) 0.022(3) 0.032(4) 0.000(3) 0.000(3) 0.002(3)
C26 0.075(5) 0.039(4) 0.037(4) -0.007(3) -0.023(4) 0.019(3)
C27 0.081(5) 0.025(3) 0.031(4) 0.002(3) 0.011(4) -0.006(3)
C28 0.064(5) 0.024(3) 0.045(4) -0.010(3) 0.006(4) 0.007(3)
Cl1 0.0486(10) 0.0330(8) 0.0327(9) -0.0080(7) 0.0167(8) -0.0144(7)
P1 0.0229(9) 0.0213(8) 0.0258(9) -0.0044(6) 0.0037(7) 0.0000(7)
P2 0.0216(9) 0.0247(8) 0.0206(9) -0.0021(6) 0.0017(7) 0.0017(7)
Pd1 0.0290(3) 0.0224(2) 0.0240(3) -0.0049(2) 0.0058(2) -0.0023(2)
Pd2 0.0265(3) 0.0248(2) 0.0205(3) -0.0040(2) 0.00420(19) -0.0025(2)

loop_
_atom_type_symbol
_atom_type_description
_atom_type_scat_dispersion_real
_atom_type_scat_dispersion_imag
_atom_type_scat_source
C C 0.0033 0.0016 'International Tables Vol C Tables 4.2.6.8 and 6.1.1.4'
H H 0.0000 0.0000 'International Tables Vol C Tables 4.2.6.8 and 6.1.1.4'
P P 0.1023 0.0942 'International Tables Vol C Tables 4.2.6.8 and 6.1.1.4'
Cl Cl 0.1484 0.1585 'International Tables Vol C Tables 4.2.6.8 and 6.1.1.4'
Pd Pd -0.9988 1.0072 'International Tables Vol C Tables 4.2.6.8 and 6.1.1.4'

loop_
_exptl_crystal_face_index_h
_exptl_crystal_face_index_k
_exptl_crystal_face_index_l
_exptl_crystal_face_perp_dist
0.00 -1.00 1.00 0.0200
0.00 1.00 -1.00 0.0200
0.00 1.00 0.00 0.0300
0.00 -1.00 0.00 0.0300
-1.00 -2.00 0.00 0.1200
2.00 -2.00 1.00 0.1400

loop_
_geom_angle_atom_site_label_1
_geom_angle_atom_site_label_2
_geom_angle_atom_site_label_3
_geom_angle
_geom_angle_site_symmetry_1
_geom_angle_site_symmetry_3
_geom_angle_publ_flag
C2 C1 Pd1 87.1(3) . . ?
C2 C1 H1A 121(3) . . ?
Pd1 C1 H1A 108(3) . . ?
C2 C1 H1B 113(3) . . ?
Pd1 C1 H1B 109(3) . . ?
H1A C1 H1B 114(4) . . ?
C1 C2 C3 123.2(6) . . ?
C1 C2 C4 117.0(5) . . ?
C3 C2 C4 118.3(5) . . ?
C1 C2 Pd1 57.7(3) . . ?
C3 C2 Pd1 113.9(4) . . ?
C4 C2 Pd1 108.0(3) . . ?
C1 C2 Pd2 114.9(4) . . ?
C3 C2 Pd2 56.7(3) . . ?
C4 C2 Pd2 108.5(4) . . ?
Pd1 C2 Pd2 65.81(13) . . ?
C2 C3 Pd2 87.9(3) . . ?
C2 C3 H3A 122(3) . . ?
Pd2 C3 H3A 106(3) . . ?
C2 C3 H3B 119(3) . . ?
Pd2 C3 H3B 103(3) . . ?
H3A C3 H3B 112(4) . . ?
C2 C4 H4A 109.5 . . ?
C2 C4 H4B 109.5 . . ?
H4A C4 H4B 109.5 . . ?
C2 C4 H4C 109.5 . . ?
H4A C4 H4C 109.5 . . ?
H4B C4 H4C 109.5 . . ?
C6 C5 C8 108.2(5) . . ?
C6 C5 C7 105.8(5) . . ?
C8 C5 C7 107.5(5) . . ?
C6 C5 P1 110.3(4) . . ?
C8 C5 P1 117.5(4) . . ?
C7 C5 P1 106.8(4) . . ?
C5 C6 H6A 109.5 . . ?
C5 C6 H6B 109.5 . . ?
H6A C6 H6B 109.5 . . ?
C5 C6 H6C 109.5 . . ?
H6A C6 H6C 109.5 . . ?
H6B C6 H6C 109.5 . . ?
C5 C7 H7A 109.5 . . ?
C5 C7 H7B 109.5 . . ?
H7A C7 H7B 109.5 . . ?
C5 C7 H7C 109.5 . . ?
H7A C7 H7C 109.5 . . ?
H7B C7 H7C 109.5 . . ?
C5 C8 H8A 109.5 . . ?
C5 C8 H8B 109.5 . . ?
H8A C8 H8B 109.5 . . ?
C5 C8 H8C 109.5 . . ?
H8A C8 H8C 109.5 . . ?
H8B C8 H8C 109.5 . . ?
C12 C9 C11 108.7(5) . . ?
C12 C9 C10 108.3(5) . . ?
C11 C9 C10 103.1(5) . . ?
C12 C9 P1 118.3(4) . . ?
C11 C9 P1 107.5(4) . . ?
C10 C9 P1 109.9(4) . . ?
C9 C10 H10A 109.5 . . ?
C9 C10 H10B 109.5 . . ?
H10A C10 H10B 109.5 . . ?
C9 C10 H10C 109.5 . . ?
H10A C10 H10C 109.5 . . ?
H10B C10 H10C 109.5 . . ?
C9 C11 H11A 109.5 . . ?
C9 C11 H11B 109.5 . . ?
H11A C11 H11B 109.5 . . ?
C9 C11 H11C 109.5 . . ?
H11A C11 H11C 109.5 . . ?
H11B C11 H11C 109.5 . . ?
C9 C12 H12A 109.5 . . ?
C9 C12 H12B 109.5 . . ?
H12A C12 H12B 109.5 . . ?
C9 C12 H12C 109.5 . . ?
H12A C12 H12C 109.5 . . ?
H12B C12 H12C 109.5 . . ?
C15 C13 C14 104.4(5) . . ?
C15 C13 C16 108.9(5) . . ?
C14 C13 C16 105.9(5) . . ?
C15 C13 P1 110.9(4) . . ?
C14 C13 P1 109.5(4) . . ?
C16 C13 P1 116.5(4) . . ?
C13 C14 H14A 109.5 . . ?
C13 C14 H14B 109.5 . . ?
H14A C14 H14B 109.5 . . ?
C13 C14 H14C 109.5 . . ?
H14A C14 H14C 109.5 . . ?
H14B C14 H14C 109.5 . . ?
C13 C15 H15A 109.5 . . ?
C13 C15 H15B 109.5 . . ?
H15A C15 H15B 109.5 . . ?
C13 C15 H15C 109.5 . . ?
H15A C15 H15C 109.5 . . ?
H15B C15 H15C 109.5 . . ?
C13 C16 H16A 109.5 . . ?
C13 C16 H16B 109.5 . . ?
H16A C16 H16B 109.5 . . ?
C13 C16 H16C 109.5 . . ?
H16A C16 H16C 109.5 . . ?
H16B C16 H16C 109.5 . . ?
C20 C17 C18 106.9(4) . . ?
C20 C17 C19 107.0(4) . . ?
C18 C17 C19 106.7(4) . . ?
C20 C17 P2 117.3(4) . . ?
C18 C17 P2 109.7(3) . . ?
C19 C17 P2 108.7(4) . . ?
C17 C18 H18A 109.5 . . ?
C17 C18 H18B 109.5 . . ?
H18A C18 H18B 109.5 . . ?
C17 C18 H18C 109.5 . . ?
H18A C18 H18C 109.5 . . ?
H18B C18 H18C 109.5 . . ?
C17 C19 H19A 109.5 . . ?
C17 C19 H19B 109.5 . . ?
H19A C19 H19B 109.5 . . ?
C17 C19 H19C 109.5 . . ?
H19A C19 H19C 109.5 . . ?
H19B C19 H19C 109.5 . . ?
C17 C20 H20A 109.5 . . ?
C17 C20 H20B 109.5 . . ?
H20A C20 H20B 109.5 . . ?
C17 C20 H20C 109.5 . . ?
H20A C20 H20C 109.5 . . ?
H20B C20 H20C 109.5 . . ?
C23 C21 C24 108.1(4) . . ?
C23 C21 C22 105.1(4) . . ?
C24 C21 C22 108.8(4) . . ?
C23 C21 P2 109.5(4) . . ?
C24 C21 P2 116.4(4) . . ?
C22 C21 P2 108.5(4) . . ?
C21 C22 H22A 109.5 . . ?
C21 C22 H22B 109.5 . . ?
H22A C22 H22B 109.5 . . ?
C21 C22 H22C 109.5 . . ?
H22A C22 H22C 109.5 . . ?
H22B C22 H22C 109.5 . . ?
C21 C23 H23A 109.5 . . ?
C21 C23 H23B 109.5 . . ?
H23A C23 H23B 109.5 . . ?
C21 C23 H23C 109.5 . . ?
H23A C23 H23C 109.5 . . ?
H23B C23 H23C 109.5 . . ?
C21 C24 H24A 109.5 . . ?
C21 C24 H24B 109.5 . . ?
H24A C24 H24B 109.5 . . ?
C21 C24 H24C 109.5 . . ?
H24A C24 H24C 109.5 . . ?
H24B C24 H24C 109.5 . . ?
C26 C25 C27 105.6(5) . . ?
C26 C25 C28 109.0(4) . . ?
C27 C25 C28 106.6(4) . . ?
C26 C25 P2 108.2(4) . . ?
C27 C25 P2 110.2(4) . . ?
C28 C25 P2 116.7(4) . . ?
C25 C26 H26A 109.5 . . ?
C25 C26 H26B 109.5 . . ?
H26A C26 H26B 109.5 . . ?
C25 C26 H26C 109.5 . . ?
H26A C26 H26C 109.5 . . ?
H26B C26 H26C 109.5 . . ?
C25 C27 H27A 109.5 . . ?
C25 C27 H27B 109.5 . . ?
H27A C27 H27B 109.5 . . ?
C25 C27 H27C 109.5 . . ?
H27A C27 H27C 109.5 . . ?
H27B C27 H27C 109.5 . . ?
C25 C28 H28A 109.5 . . ?
C25 C28 H28B 109.5 . . ?
H28A C28 H28B 109.5 . . ?
C25 C28 H28C 109.5 . . ?
H28A C28 H28C 109.5 . . ?
H28B C28 H28C 109.5 . . ?
Pd2 Cl1 Pd1 66.39(4) . . ?
C9 P1 C13 107.4(3) . . ?
C9 P1 C5 108.1(2) . . ?
C13 P1 C5 106.5(3) . . ?
C9 P1 Pd1 105.49(17) . . ?
C13 P1 Pd1 111.88(17) . . ?
C5 P1 Pd1 117.11(17) . . ?
C17 P2 C21 106.9(2) . . ?
C17 P2 C25 107.7(2) . . ?
C21 P2 C25 108.1(2) . . ?
C17 P2 Pd2 117.18(16) . . ?
C21 P2 Pd2 111.56(16) . . ?
C25 P2 Pd2 104.99(17) . . ?
C1 Pd1 P1 105.16(17) . . ?
C1 Pd1 Cl1 144.66(17) . . ?
P1 Pd1 Cl1 109.77(5) . . ?
C1 Pd1 C2 35.26(19) . . ?
P1 Pd1 C2 138.71(13) . . ?
Cl1 Pd1 C2 111.17(13) . . ?
C1 Pd1 Pd2 88.06(17) . . ?
P1 Pd1 Pd2 161.73(4) . . ?
Cl1 Pd1 Pd2 56.69(4) . . ?
C2 Pd1 Pd2 57.49(13) . . ?
C3 Pd2 P2 104.38(17) . . ?
C3 Pd2 Cl1 144.13(16) . . ?
P2 Pd2 Cl1 111.49(5) . . ?
C3 Pd2 C2 35.38(18) . . ?
P2 Pd2 C2 135.41(13) . . ?
Cl1 Pd2 C2 110.63(13) . . ?
C3 Pd2 Pd1 87.28(16) . . ?
P2 Pd2 Pd1 167.87(4) . . ?
Cl1 Pd2 Pd1 56.92(4) . . ?
C2 Pd2 Pd1 56.70(12) . . ?

loop_
_geom_bond_atom_site_label_1
_geom_bond_atom_site_label_2
_geom_bond_distance
_geom_bond_site_symmetry_2
_geom_bond_publ_flag
C1 C2 1.407(7) . ?
C1 Pd1 2.059(6) . ?
C1 H1A 0.92(5) . ?
C1 H1B 0.98(5) . ?
C2 C3 1.423(7) . ?
C2 C4 1.515(7) . ?
C2 Pd1 2.433(5) . ?
C2 Pd2 2.455(5) . ?
C3 Pd2 2.053(5) . ?
C3 H3A 0.98(4) . ?
C3 H3B 0.95(4) . ?
C4 H4A 0.9800 . ?
C4 H4B 0.9800 . ?
C4 H4C 0.9800 . ?
C5 C6 1.538(7) . ?
C5 C8 1.544(7) . ?
C5 C7 1.559(8) . ?
C5 P1 1.914(5) . ?
C6 H6A 0.9800 . ?
C6 H6B 0.9800 . ?
C6 H6C 0.9800 . ?
C7 H7A 0.9800 . ?
C7 H7B 0.9800 . ?
C7 H7C 0.9800 . ?
C8 H8A 0.9800 . ?
C8 H8B 0.9800 . ?
C8 H8C 0.9800 . ?
C9 C12 1.521(7) . ?
C9 C11 1.538(7) . ?
C9 C10 1.542(7) . ?
C9 P1 1.897(5) . ?
C10 H10A 0.9800 . ?
C10 H10B 0.9800 . ?
C10 H10C 0.9800 . ?
C11 H11A 0.9800 . ?
C11 H11B 0.9800 . ?
C11 H11C 0.9800 . ?
C12 H12A 0.9800 . ?
C12 H12B 0.9800 . ?
C12 H12C 0.9800 . ?
C13 C15 1.514(7) . ?
C13 C14 1.527(8) . ?
C13 C16 1.548(7) . ?
C13 P1 1.903(5) . ?
C14 H14A 0.9800 . ?
C14 H14B 0.9800 . ?
C14 H14C 0.9800 . ?
C15 H15A 0.9800 . ?
C15 H15B 0.9800 . ?
C15 H15C 0.9800 . ?
C16 H16A 0.9800 . ?
C16 H16B 0.9800 . ?
C16 H16C 0.9800 . ?
C17 C20 1.540(6) . ?
C17 C18 1.544(6) . ?
C17 C19 1.547(7) . ?
C17 P2 1.902(5) . ?
C18 H18A 0.9800 . ?
C18 H18B 0.9800 . ?
C18 H18C 0.9800 . ?
C19 H19A 0.9800 . ?
C19 H19B 0.9800 . ?
C19 H19C 0.9800 . ?
C20 H20A 0.9800 . ?
C20 H20B 0.9800 . ?
C20 H20C 0.9800 . ?
C21 C23 1.525(7) . ?
C21 C24 1.529(6) . ?
C21 C22 1.544(7) . ?
C21 P2 1.905(5) . ?
C22 H22A 0.9800 . ?
C22 H22B 0.9800 . ?
C22 H22C 0.9800 . ?
C23 H23A 0.9800 . ?
C23 H23B 0.9800 . ?
C23 H23C 0.9800 . ?
C24 H24A 0.9800 . ?
C24 H24B 0.9800 . ?
C24 H24C 0.9800 . ?
C25 C26 1.526(7) . ?
C25 C27 1.528(7) . ?
C25 C28 1.553(6) . ?
C25 P2 1.913(5) . ?
C26 H26A 0.9800 . ?
C26 H26B 0.9800 . ?
C26 H26C 0.9800 . ?
C27 H27A 0.9800 . ?
C27 H27B 0.9800 . ?
C27 H27C 0.9800 . ?
C28 H28A 0.9800 . ?
C28 H28B 0.9800 . ?
C28 H28C 0.9800 . ?
Cl1 Pd2 2.4223(15) . ?
Cl1 Pd1 2.4286(15) . ?
P1 Pd1 2.3365(15) . ?
P2 Pd2 2.3309(15) . ?
Pd1 Pd2 2.6556(9) . ?
